data_7061450
loop_
_publ_author_name
'Terrero, R.'
'Avila, Y.'
'Mojica, R.'
'Cano, A.'
'Gonzalez, M.'
'Avila, M.'
'Reguera, E.'

_publ_section_title
;
 Thermally induced spin-crossover in the Fe(3-ethynylpyridine)2[M(CN)4]
 series with M = Ni, Pd, and Pt. The role of the electron density found at
 the CN 5\s orbital
;
_journal_issue 20
_journal_name_full 'New Journal of Chemistry'
_journal_page_first 9618
_journal_page_last 9628
_journal_paper_doi 10.1039/D2NJ01214F
_journal_volume 46
_journal_year 2022
_chemical_formula_moiety 'C18 H10 Fe N6 Pd'
_chemical_formula_sum 'C18 H10 Fe N6 Pd'
_chemical_formula_weight 472.57
_chemical_name_common Fe(3Ethynil)2[Pd(CN)4]
_space_group_IT_number 18
_space_group_name_Hall 'P 2 2ab'
_space_group_name_H-M_alt 'P 21 21 2'
_symmetry_cell_setting orthorhombic
_symmetry_Int_Tables_number 18
_symmetry_space_group_name_Hall 'P 2 2ab'
_symmetry_space_group_name_H-M 'P 21 21 2'
_audit_block_doi 10.5517/ccdc.csd.cc2bb1vl
_audit_update_record
;
2022-04-04 deposited with the CCDC.	2022-04-18 downloaded from the CCDC.
;
_cell_angle_alpha 90
_cell_angle_beta 90
_cell_angle_gamma 90
_cell_formula_units_Z 2
_cell_length_a 17.639(1)
_cell_length_b 7.2987(6)
_cell_length_c 7.4677(10)
_cell_measurement_reflns_used 79
_cell_measurement_temperature 298
_cell_volume 961.40(16)
_computing_cell_refinement 'FULLPROF (Carvajal, 2013)'
_computing_data_collection 'D8 ADVANCE BRUKER'
_computing_data_reduction 'FULLPROF (Carvajal, 2013)'
_computing_molecular_graphics 'DIAMOND (Branderbug, 2006)'
_computing_publication_material 'PLATON (Spek, 2003)'
_computing_structure_refinement 'FULLPROF (Carvajal, 2013)'
_computing_structure_solution
;
SHELXS-97 (Sheldrick, 2008) and EXPO2013 (Altomare et al., 2013)
;
_diffrn_ambient_temperature 298
_diffrn_measurement_device_type 'D8 Advanced'
_diffrn_measurement_method 'Bragg Brentano'
_diffrn_radiation_source Cooper
_diffrn_radiation_type 'Cu K\a'
_diffrn_radiation_wavelength 1.54175
_diffrn_reflns_number 73
_exptl_absorpt_coefficient_mu 13.701
_exptl_absorpt_correction_type none
_exptl_crystal_colour colorless
_exptl_crystal_density_diffrn 1.632
_exptl_crystal_description powder
_exptl_crystal_F_000 464
_pd_meas_2theta_range_inc 0.019676
_pd_meas_2theta_range_max 60.008602
_pd_meas_2theta_range_min 6.118009
_pd_meas_number_of_points 2741
_pd_proc_info_excluded_regions 0
_pd_proc_ls_background_function
;
Linear interpolation between a set background points with refinable heights
;
_pd_proc_ls_pref_orient_corr 'March-Dollase Multiaxial function'
_pd_proc_ls_profile_function Pseudo-Voigt
_pd_proc_ls_prof_R_factor 2.6238
_pd_proc_ls_prof_wR_expected 2.4560
_pd_proc_ls_prof_wR_factor 3.4007
_refine_ls_goodness_of_fit_all 1.39
_refine_ls_number_constraints 0
_refine_ls_number_parameters 63
_refine_ls_number_reflns 465
_refine_ls_number_restraints 0
_refine_ls_R_factor_gt 0.1014
_refine_ls_R_I_factor 4.7979
_refine_ls_shift/su_max 0
_refine_ls_wR_factor_ref 0.2028
_reflns_number_gt 235
_reflns_number_total 234
_cod_data_source_file d2nj01214f2.cif
_cod_data_source_block new_CCDC1
_cod_depositor_comments 'Adding full bibliography for 7061449--7061450.cif.'
_cod_original_cell_volume 961.41(16)
_cod_database_code 7061450

loop_
_space_group_symop_id
_space_group_symop_operation_xyz
1 x,y,z
2 -x,-y,z
3 1/2+x,1/2-y,-z
4 1/2-x,1/2+y,-z

loop_
_atom_site_label
_atom_site_type_symbol
_atom_site_thermal_displace_type
_atom_site_fract_x
_atom_site_fract_y
_atom_site_fract_z
_atom_site_occupancy
_atom_site_U_iso_or_equiv
_atom_site_calc_flag
_atom_site_refinement_flags
_atom_site_disorder_assembly
_atom_site_disorder_group
Pd Pd Uiso 0.00000 0.00000 0.76202(2) 1.000 0.0308 . . . .
Fe Fe Uiso 0.00000 0.50000 0.24344(4) 1.000 0.0279 . . . .
N1 N Uiso 0.01075(7) 0.30510(5) 0.46944(7) 1.000 0.0459 . . . .
N2 N Uiso 0.01256(7) 0.28949(5) 1.06670(3) 1.000 0.0459 . . . .
N3 N Uiso 0.12048(4) 0.57938(8) 0.21985(6) 1.000 0.0394 . . . .
C1 C Uiso 0.00870(5) 0.20017(5) 0.58282(4) 1.000 0.0459 . . . .
C2 C Uiso 0.00914(4) 0.19686(5) 0.94373(5) 1.000 0.0459 . . . .
C3 C Uiso 0.16676(3) 0.42814(5) 0.24291(4) 1.000 0.0419 . . . .
C4 C Uiso 0.24440(6) 0.45181(1) 0.25417(6) 1.000 0.0419 . . . .
C5 C Uiso 0.27483(3) 0.62611(5) 0.24225(7) 1.000 0.0419 . . . .
C6 C Uiso 0.22856(7) 0.77733(2) 0.21906(2) 1.000 0.0419 . . . .
C7 C Uiso 0.15090(5) 0.75387(1) 0.20792(4) 1.000 0.0419 . . . .
C8 C Uiso 0.29314(3) 0.29699(4) 0.27801(6) 1.000 0.0419 . . . .
C9 C Uiso 0.33426(4) 0.16603(3) 0.29817(4) 1.000 0.0419 . . . .
H1 H Uiso 0.14280 0.31578 0.25204 1.000 0.0419 . . . .
H2 H Uiso 0.32631 0.64293 0.25101 1.000 0.0419 . . . .
H3 H Uiso 0.25058 0.89117 0.20987 1.000 0.0419 . . . .
H4 H Uiso 0.11938 0.84997 0.18981 1.000 0.0419 . . . .
H5 H Uiso 0.36631 0.06368 0.31636 1.000 0.0419 . . . .

loop_
_atom_type_symbol
_atom_type_scat_Cromer_Mann_a1
_atom_type_scat_Cromer_Mann_b1
_atom_type_scat_Cromer_Mann_a2
_atom_type_scat_Cromer_Mann_b2
_atom_type_scat_Cromer_Mann_a3
_atom_type_scat_Cromer_Mann_b3
_atom_type_scat_Cromer_Mann_a4
_atom_type_scat_Cromer_Mann_b4
_atom_type_scat_Cromer_Mann_c
_atom_type_scat_dispersion_real
_atom_type_scat_dispersion_imag
_atom_type_scat_source
fe 11.76950 4.76110 7.35730 0.30720 3.52220 15.35350 2.30450 76.88050 1.03690 -1.17900 3.20400 International_Tables_for_Crystallography_Vol.C(1991)_Tables_6.1.1.4_and_6.1.1.5
c 2.31000 20.84390 1.02000 10.20750 1.58860 0.56870 0.86500 51.65120 0.21560 0.01700 0.00900 International_Tables_for_Crystallography_Vol.C(1991)_Tables_6.1.1.4_and_6.1.1.5
n 12.21260 0.00570 3.13220 9.89330 2.01250 28.99750 1.16630 0.58260 -11.52900 0.02900 0.01800 International_Tables_for_Crystallography_Vol.C(1991)_Tables_6.1.1.4_and_6.1.1.5
o 3.04850 13.27710 2.28680 5.70110 1.54630 0.32390 0.86700 32.90890 0.25080 0.04700 0.03200 International_Tables_for_Crystallography_Vol.C(1991)_Tables_6.1.1.4_and_6.1.1.5
cu 13.33800 3.58280 7.16760 0.24700 5.61580 11.39660 1.67350 64.81260 1.19100 -2.01900 0.58900 International_Tables_for_Crystallography_Vol.C(1991)_Tables_6.1.1.4_and_6.1.1.5

loop_
_geom_angle_atom_site_label_1
_geom_angle_atom_site_label_2
_geom_angle_atom_site_label_3
_geom_angle
_geom_angle_site_symmetry_1
_geom_angle_site_symmetry_2
_geom_angle_site_symmetry_3
_geom_angle_publ_flag
C1 Pd C2 85.52(1) . . . yes
C1 Pd C1 95.34(1) . . 2_555 yes
C1 Pd C2 179.10(1) . . 2_555 yes
C1 Pd C2 179.10(1) 2_555 . . yes
C2 Pd C2 93.63(1) . . 2_555 yes
C1 Pd C2 85.52(1) 2_555 . 2_555 yes
N1 Fe N3 98.44(1) . . . yes
N1 Fe N2 90.00(1) . . 1_554 yes
N1 Fe N2 170.74(1) . . 2_564 yes
N1 Fe N1 80.75(1) . . 2_565 yes
N1 Fe N3 88.55(1) . . 2_565 yes
N2 Fe N3 92.38(1) 1_554 . . yes
N2 Fe N3 81.68(1) 2_564 . . yes
N1 Fe N3 88.55(1) 2_565 . . yes
N3 Fe N3 170.86(1) . . 2_565 yes
N2 Fe N2 99.26(1) 1_554 . 2_564 yes
N1 Fe N2 170.74(1) 2_565 . 1_554 yes
N2 Fe N3 81.68(1) 1_554 . 2_565 yes
N1 Fe N2 90.00(1) 2_565 . 2_564 yes
N2 Fe N3 92.38(1) 2_564 . 2_565 yes
N1 Fe N3 98.44(1) 2_565 . 2_565 yes
Fe N1 C1 172.98(1) . . . yes
Fe N2 C2 164.07(1) 1_556 . . yes
Fe N3 C3 110.38(1) . . . yes
Fe N3 C7 128.23(1) . . . yes
C3 N3 C7 120.87(1) . . . yes
Pd C1 N1 174.03(1) . . . yes
Pd C2 N2 169.62(1) . . . yes
N3 C3 C4 119.48(1) . . . yes
C3 C4 C5 119.68(1) . . . no
C3 C4 C8 120.26(1) . . . no
C5 C4 C8 120.07(1) . . . no
C4 C5 C6 120.84(1) . . . no
C5 C6 C7 119.54(1) . . . no
N3 C7 C6 119.59(1) . . . yes
C4 C8 C9 179.93(6) . . . no
N3 C3 H1 117.00 . . . no
C4 C3 H1 124.00 . . . no
C4 C5 H2 120.00 . . . no
C6 C5 H2 120.00 . . . no
C5 C6 H3 120.00 . . . no
C7 C6 H3 122.00 . . . no
N3 C7 H4 120.00 . . . no
C6 C7 H4 120.00 . . . no
C8 C9 H5 180.00 . . . no

loop_
_geom_bond_atom_site_label_1
_geom_bond_atom_site_label_2
_geom_bond_distance
_geom_bond_site_symmetry_1
_geom_bond_site_symmetry_2
_geom_bond_publ_flag
Pd C1 1.9872(3) . . yes
Pd C2 1.9829(3) . . yes
Pd C1 1.9872(3) . 2_555 yes
Pd C2 1.9829(3) . 2_555 yes
Fe N1 2.2154(3) . . yes
Fe N3 2.2097(3) . . yes
Fe N2 2.0376(3) . 1_554 yes
Fe N2 2.0376(3) . 2_564 yes
Fe N1 2.2154(3) . 2_565 yes
Fe N3 2.2097(3) . 2_565 yes
N1 C1 1.1422(2) . . yes
N2 C2 1.1419(2) . . yes
N3 C3 1.3837(2) . . yes
N3 C7 1.3848(2) . . yes
C3 C4 1.3829(2) . . no
C4 C5 1.3836(2) . . no
C4 C8 1.4310(2) . . no
C5 C6 1.3836(2) . . no
C6 C7 1.3830(2) . . no
C8 C9 1.2093(2) . . no
C3 H1 0.9300 . . no
C5 H2 0.9200 . . no
C6 H3 0.9200 . . no
C7 H4 0.9100 . . no
C9 H5 0.9500 . . no

loop_
_refine_ls_extinction_coef
?
